data_4123993
loop_
_publ_author_name
'Belik, A.A.'
'Shamoto, S.'
'Kodama, K.'
'Igawa, N.'
'Iikubo, S.'
'Takayama-Muromachi, E.'
'Maie, M.'
'Matsui, Y.'
'Stefanovich, S.Yu.'
'Nagai, T.'
'Lazoryak, B.I.'

_publ_section_title
;
 Bi Sc O3: Centrosymmetric Bi Mn O3-type oxide
;
_journal_name_full 'Journal of the American Chemical Society'
_journal_page_first 706
_journal_page_last 707
_journal_volume 128
_journal_year 2006
_chemical_formula_sum 'Bi O3 Sc'
_chemical_name_systematic 'Bi Sc O3'
_space_group_IT_number 5
_symmetry_space_group_name_Hall 'C 2y'
_symmetry_space_group_name_H-M 'C 1 2 1'
_cell_angle_alpha 90
_cell_angle_beta 108.303
_cell_angle_gamma 90
_cell_formula_units_Z 8
_cell_length_a 9.8906
_cell_length_b 5.8222
_cell_length_c 10.0467
_cell_volume 549.271
_citation_journal_id_ASTM JACSAT
_cod_data_source_file Belik_JACSAT_2006_695.cif
_cod_data_source_block Bi1O3Sc1
_cod_original_cell_volume 549.2708
_cod_original_formula_sum 'Bi1 O3 Sc1'
_cod_database_code 4123993

loop_
_symmetry_equiv_pos_as_xyz
x,y,z
-x,y,-z
x+1/2,y+1/2,z
-x+1/2,y+1/2,-z

loop_
_atom_site_label
_atom_site_type_symbol
_atom_site_fract_x
_atom_site_fract_y
_atom_site_fract_z
_atom_site_occupancy
_atom_site_U_iso_or_equiv
O2 O-2 0.4261 0.0758 0.6719 1 0.0
Sc1 Sc+3 0 0 0 1 0.0
O5 O-2 0.3431 0.244 0.9171 1 0.0
O6 O-2 0.1546 0.2414 0.1041 1 0.0
O4 O-2 0.3642 0.2998 0.4137 1 0.0
O3 O-2 0.1647 0.3041 0.6255 1 0.0
O1 O-2 0.0874 -0.0518 0.8376 1 0.0
Bi1 Bi+3 0.1405 -0.047 0.3913 1 0.0
Bi2 Bi+3 0.3683 0.0824 0.1205 1 0.0
Sc3 Sc+3 0.5 0.0043 0.5 1 0.0
Sc2 Sc+3 0.2469 0.0036 0.7484 1 0.0
